data_1001820
loop_
_publ_author_name
'Maignan, A.'
'Michel, C.'
'Hervieu, M.'
'Raveau, B.'

_publ_section_title
;
 A monoclinic manganite, La~0.9~MnO~3-\d~, with colossal
 magnetoresistance properties near room temperature
;
_journal_coden_ASTM SSCOA4
_journal_issue 4
_journal_name_full 'Solid State Communications'
_journal_page_first 277
_journal_page_last 281
_journal_paper_doi 10.1016/S0038-1098(96)00533-9
_journal_volume 101
_journal_year 1997
_chemical_formula_structural 'La0.9125 (Mn O3)'
_chemical_formula_sum 'La0.9125 Mn O3'
_chemical_name_systematic 'Lanthanum manganese oxide (.91/1/3)'
_space_group_IT_number 15
_symmetry_cell_setting monoclinic
_symmetry_Int_Tables_number 15
_symmetry_space_group_name_Hall '-I 2ya'
_symmetry_space_group_name_H-M 'I 1 2/a 1'
_cell_angle_alpha 90
_cell_angle_beta 90.78
_cell_angle_gamma 90
_cell_formula_units_Z 4
_cell_length_a 7.790(1)
_cell_length_b 5.526(1)
_cell_length_c 5.479(1)
_cell_volume 235.8
_refine_ls_R_factor_all 0.072
_cod_original_formula_sum 'La.9125 Mn O3'
_cod_database_code 1001820

loop_
_symmetry_equiv_pos_as_xyz
x,y,z
1/2-x,y,-z
-x,-y,-z
1/2+x,-y,z
1/2+x,1/2+y,1/2+z
-x,1/2+y,1/2-z
1/2-x,1/2-y,1/2-z
x,1/2-y,1/2+z

loop_
_atom_site_label
_atom_site_type_symbol
_atom_site_symmetry_multiplicity
_atom_site_Wyckoff_symbol
_atom_site_fract_x
_atom_site_fract_y
_atom_site_fract_z
_atom_site_occupancy
_atom_site_attached_hydrogens
_atom_site_calc_flag
La1 La3+ 4 e 0.25 0.502(1) 0. 0.9125(3) 0 d
Mn1 Mn3+ 4 a 0. 0. 0. 1. 0 d
O1 O2- 4 e 0.25 0. 0. 1. 0 d
O2 O2- 8 f 0. 0.205(2) 0.294(2) 1. 0 d

loop_
_atom_type_symbol
_atom_type_oxidation_number
La3+ 3.000
Mn3+ 3.262
O2- -2.000
